data_4517893
loop_
_publ_author_name
'Chakraborty, Aratrika'
'Chowdhury, Tania'
'Men\'endez, Mar\'ia Isabel'
'Chattopadhyay, Tanmay'

_publ_section_title
;
 Iron Complexes Anchored onto Magnetically Separable Graphene Oxide
 Sheets: An Excellent Catalyst for the Synthesis of
 Dihydroquinazoline-Based Compounds
;
_journal_name_full 'ACS Applied Materials &amp; Interfaces'
_journal_paper_doi 10.1021/acsami.0c08616
_journal_year 2020
_chemical_formula_moiety '2(C22 H23 Cl5 Fe N3 O3), C4 H3 N O'
_chemical_formula_sum 'C48 H49 Cl10 Fe2 N7 O7'
_chemical_formula_weight 1302.14
_space_group_crystal_system monoclinic
_space_group_IT_number 15
_space_group_name_Hall '-C 2yc'
_space_group_name_H-M_alt 'C 1 2/c 1'
_atom_sites_solution_hydrogens geom
_audit_creation_method SHELXL-2016/6
_cell_angle_alpha 90
_cell_angle_beta 112.995(4)
_cell_angle_gamma 90
_cell_formula_units_Z 4
_cell_length_a 28.996(2)
_cell_length_b 13.7875(8)
_cell_length_c 15.4700(9)
_cell_measurement_reflns_used 9876
_cell_measurement_temperature 273(2)
_cell_measurement_theta_max 26.38
_cell_measurement_theta_min 2.73
_cell_volume 5693.2(6)
_computing_cell_refinement 'Bruker SAINT'
_computing_data_collection 'Bruker APEX2'
_computing_data_reduction 'Bruker SAINT'
_computing_molecular_graphics 'Bruker SHELXTL'
_computing_publication_material 'Bruker SHELXTL'
_computing_structure_refinement 'SHELXL-2016/6 (Sheldrick, 2016)'
_computing_structure_solution 'SHELXT 2014/4 (Sheldrick, 2014)'
_diffrn_ambient_temperature 273(2)
_diffrn_measured_fraction_theta_full 0.999
_diffrn_measured_fraction_theta_max 0.999
_diffrn_measurement_device_type 'Bruker APEX-II CCD'
_diffrn_measurement_method '\f and \w scans'
_diffrn_radiation_type MoK\a
_diffrn_radiation_wavelength 0.71073
_diffrn_reflns_av_R_equivalents 0.0627
_diffrn_reflns_av_unetI/netI 0.0493
_diffrn_reflns_Laue_measured_fraction_full 0.999
_diffrn_reflns_Laue_measured_fraction_max 0.999
_diffrn_reflns_limit_h_max 36
_diffrn_reflns_limit_h_min -35
_diffrn_reflns_limit_k_max 17
_diffrn_reflns_limit_k_min -17
_diffrn_reflns_limit_l_max 19
_diffrn_reflns_limit_l_min -19
_diffrn_reflns_number 42804
_diffrn_reflns_point_group_measured_fraction_full 0.999
_diffrn_reflns_point_group_measured_fraction_max 0.999
_diffrn_reflns_theta_full 25.242
_diffrn_reflns_theta_max 26.372
_diffrn_reflns_theta_min 2.380
_diffrn_source Mo
_exptl_absorpt_coefficient_mu 1.033
_exptl_absorpt_correction_type none
_exptl_crystal_colour 'wine red'
_exptl_crystal_density_diffrn 1.519
_exptl_crystal_description block
_exptl_crystal_F_000 2656
_exptl_crystal_size_max 0.191
_exptl_crystal_size_mid 0.079
_exptl_crystal_size_min 0.015
_exptl_transmission_factor_max 0.985
_exptl_transmission_factor_min 0.907
_refine_diff_density_max 0.445
_refine_diff_density_min -0.431
_refine_diff_density_rms 0.068
_refine_ls_extinction_method none
_refine_ls_goodness_of_fit_ref 0.962
_refine_ls_hydrogen_treatment constr
_refine_ls_matrix_type full
_refine_ls_number_parameters 349
_refine_ls_number_reflns 5860
_refine_ls_number_restraints 5
_refine_ls_restrained_S_all 1.009
_refine_ls_R_factor_all 0.0909
_refine_ls_R_factor_gt 0.0498
_refine_ls_shift/su_max 0.028
_refine_ls_shift/su_mean 0.001
_refine_ls_structure_factor_coef Fsqd
_refine_ls_weighting_details 'w=1/[\s^2^(Fo^2^)+(0.0862P)^2^+7.1094P] where P=(Fo^2^+2Fc^2^)/3'
_refine_ls_weighting_scheme calc
_refine_ls_wR_factor_gt 0.1231
_refine_ls_wR_factor_ref 0.1461
_reflns_Friedel_coverage 0.000
_reflns_number_gt 3976
_reflns_number_total 5824
_reflns_threshold_expression 'I > 2\s(I)'
_cod_data_source_file am0c08616_si_002.cif
_cod_data_source_block 1
_cod_original_cell_volume 5693.1(6)
_cod_original_sg_symbol_H-M 'C 2/c'
_cod_database_code 4517893
_shelx_shelxl_version_number 2016/6
_shelx_space_group_comment
;
The symmetry employed for this shelxl refinement is uniquely defined
by the following loop, which should always be used as a source of
symmetry information in preference to the above space-group names.
They are only intended as comments.
;

loop_
_space_group_symop_operation_xyz
'x, y, z'
'-x, y, -z+1/2'
'x+1/2, y+1/2, z'
'-x+1/2, y+1/2, -z+1/2'
'-x, -y, -z'
'x, -y, z-1/2'
'-x+1/2, -y+1/2, -z'
'x+1/2, -y+1/2, z-1/2'

loop_
_atom_site_label
_atom_site_type_symbol
_atom_site_fract_x
_atom_site_fract_y
_atom_site_fract_z
_atom_site_U_iso_or_equiv
_atom_site_adp_type
_atom_site_occupancy
_atom_site_site_symmetry_order
_atom_site_calc_flag
_atom_site_refinement_flags_posn
_atom_site_refinement_flags_adp
_atom_site_refinement_flags_occupancy
_atom_site_disorder_assembly
_atom_site_disorder_group
Fe1 Fe 0.20225(2) 0.42442(3) 0.70625(3) 0.02897(16) Uani 1 1 d . . . . .
Cl5 Cl 0.25023(4) 0.43734(7) 0.86499(6) 0.0471(3) Uani 1 1 d . . . . .
Cl1 Cl 0.06689(4) 0.63665(9) 0.62187(8) 0.0622(3) Uani 1 1 d . . . . .
Cl2 Cl 0.12792(5) 0.82659(9) 0.38302(8) 0.0658(3) Uani 1 1 d . . . . .
Cl3 Cl 0.04264(4) 0.31631(9) 0.67044(10) 0.0701(4) Uani 1 1 d . . . . .
Cl4 Cl 0.07186(5) -0.02861(9) 0.53674(10) 0.0783(4) Uani 1 1 d . . . . .
O2 O 0.14884(8) 0.34597(16) 0.71246(16) 0.0349(5) Uani 1 1 d . . . . .
O3 O 0.16585(8) 0.40494(16) 0.55422(16) 0.0336(5) Uani 1 1 d . . . . .
O1 O 0.16617(9) 0.54543(16) 0.68778(16) 0.0359(6) Uani 1 1 d . . . . .
N2 N 0.23943(10) 0.29394(19) 0.69490(18) 0.0299(6) Uani 1 1 d . . . . .
N1 N 0.25500(10) 0.50214(19) 0.66771(19) 0.0321(6) Uani 1 1 d . . . . .
N3 N 0.10224(11) 0.4553(2) 0.4221(2) 0.0424(8) Uani 1 1 d . . . . .
C13 C 0.21565(12) 0.2139(2) 0.6685(2) 0.0320(8) Uani 1 1 d . . . . .
H13 H 0.234138 0.160953 0.662700 0.038 Uiso 1 1 calc R U . . .
C14 C 0.13227(12) 0.2635(2) 0.6702(2) 0.0310(7) Uani 1 1 d . . . . .
C18 C 0.14296(14) 0.1087(3) 0.6048(2) 0.0381(8) Uani 1 1 d . . . . .
H18 H 0.163382 0.065254 0.590182 0.046 Uiso 1 1 calc R U . . .
C19 C 0.16267(12) 0.1971(2) 0.6465(2) 0.0311(7) Uani 1 1 d . . . . .
C1 C 0.15860(13) 0.6072(2) 0.6191(2) 0.0310(8) Uani 1 1 d . . . . .
C2 C 0.11306(13) 0.6588(2) 0.5795(2) 0.0355(8) Uani 1 1 d . . . . .
C3 C 0.10368(14) 0.7250(3) 0.5079(3) 0.0400(9) Uani 1 1 d . . . . .
H3 H 0.073199 0.757543 0.483306 0.048 Uiso 1 1 calc R U . . .
C7 C 0.24262(13) 0.5776(2) 0.6145(3) 0.0372(8) Uani 1 1 d . . . . .
H7 H 0.267022 0.603670 0.596282 0.045 Uiso 1 1 calc R U . . .
C4 C 0.13997(15) 0.7422(3) 0.4732(3) 0.0404(9) Uani 1 1 d . . . . .
C9 C 0.31288(12) 0.3656(3) 0.6679(3) 0.0373(8) Uani 1 1 d . . . . .
C5 C 0.18473(14) 0.6945(3) 0.5079(3) 0.0411(9) Uani 1 1 d . . . . .
H5 H 0.208883 0.707480 0.483855 0.049 Uiso 1 1 calc R U . . .
C6 C 0.19445(13) 0.6257(2) 0.5802(2) 0.0340(8) Uani 1 1 d . . . . .
C8 C 0.30702(13) 0.4689(3) 0.6984(3) 0.0414(9) Uani 1 1 d . . . . .
H8A H 0.322577 0.472395 0.766390 0.050 Uiso 1 1 calc R U . . .
H8B H 0.324984 0.512928 0.673726 0.050 Uiso 1 1 calc R U . . .
C15 C 0.08170(13) 0.2356(3) 0.6461(3) 0.0383(8) Uani 1 1 d . . . . .
C10 C 0.29385(13) 0.2914(3) 0.7196(3) 0.0402(9) Uani 1 1 d . . . . .
H10A H 0.302919 0.226996 0.706361 0.048 Uiso 1 1 calc R U . . .
H10B H 0.310822 0.302270 0.786643 0.048 Uiso 1 1 calc R U . . .
C20 C 0.12124(14) 0.4278(3) 0.5097(3) 0.0408(9) Uani 1 1 d . . . . .
H20 H 0.099835 0.425129 0.541429 0.049 Uiso 1 1 calc R U . . .
C17 C 0.09427(14) 0.0847(3) 0.5849(3) 0.0440(9) Uani 1 1 d . . . . .
C11 C 0.28699(15) 0.3552(3) 0.5616(3) 0.0506(10) Uani 1 1 d . . . . .
H11A H 0.294483 0.292607 0.543126 0.076 Uiso 1 1 calc R U . . .
H11B H 0.298753 0.404842 0.531793 0.076 Uiso 1 1 calc R U . . .
H11C H 0.251429 0.361437 0.543032 0.076 Uiso 1 1 calc R U . . .
C12 C 0.36961(14) 0.3477(3) 0.6992(4) 0.0620(12) Uani 1 1 d . . . . .
H12A H 0.385653 0.353406 0.766301 0.093 Uiso 1 1 calc R U . . .
H12B H 0.383430 0.394854 0.670388 0.093 Uiso 1 1 calc R U . . .
H12C H 0.375066 0.283800 0.680530 0.093 Uiso 1 1 calc R U . . .
C16 C 0.06308(14) 0.1486(3) 0.6051(3) 0.0479(10) Uani 1 1 d . . . . .
H16 H 0.029766 0.132528 0.590854 0.057 Uiso 1 1 calc R U . . .
C22 C 0.1333(2) 0.4641(4) 0.3685(3) 0.0750(15) Uani 1 1 d . . . . .
H22A H 0.167961 0.462172 0.410247 0.112 Uiso 1 1 calc R U . . .
H22B H 0.126265 0.524581 0.334999 0.112 Uiso 1 1 calc R U . . .
H22C H 0.126213 0.411481 0.324546 0.112 Uiso 1 1 calc R U . . .
C21 C 0.04978(17) 0.4835(5) 0.3772(4) 0.0863(17) Uani 1 1 d . . . . .
H21A H 0.034686 0.481578 0.422490 0.129 Uiso 1 1 calc R U . . .
H21B H 0.032554 0.439442 0.326880 0.129 Uiso 1 1 calc R U . . .
H21C H 0.047515 0.548113 0.352746 0.129 Uiso 1 1 calc R U . . .
C1S C 0.500000 0.3770(6) 0.750000 0.066(2) Uani 1 2 d DS TU P . .
O1S O 0.500000 0.4743(7) 0.750000 0.210(5) Uani 1 2 d DS TU P . .
C2S C 0.4871(6) 0.2174(8) 0.7078(8) 0.186(7) Uani 1 1 d D . . . .
C3S C 0.4840(6) 0.3457(12) 0.6348(9) 0.101(4) Uani 0.5 1 d D . P . .
H3S1 H 0.449961 0.333464 0.593067 0.152 Uiso 0.5 1 calc R U P . .
H3S2 H 0.506289 0.318031 0.609120 0.152 Uiso 0.5 1 calc R U P . .
H3S3 H 0.489523 0.414412 0.642160 0.152 Uiso 0.5 1 calc R U P . .
N2S N 0.4908(4) 0.3142(10) 0.7006(10) 0.125(6) Uani 0.5 1 d D . P . .

loop_
_atom_site_aniso_label
_atom_site_aniso_U_11
_atom_site_aniso_U_22
_atom_site_aniso_U_33
_atom_site_aniso_U_23
_atom_site_aniso_U_13
_atom_site_aniso_U_12
Fe1 0.0311(3) 0.0285(3) 0.0306(3) -0.00034(19) 0.0156(2) -0.0022(2)
Cl5 0.0476(6) 0.0610(6) 0.0309(5) -0.0028(4) 0.0134(4) -0.0111(5)
Cl1 0.0506(6) 0.0746(8) 0.0779(8) 0.0206(6) 0.0432(6) 0.0146(5)
Cl2 0.0760(8) 0.0603(7) 0.0667(7) 0.0308(6) 0.0341(6) 0.0096(6)
Cl3 0.0402(6) 0.0644(7) 0.1122(10) -0.0230(7) 0.0369(6) 0.0022(5)
Cl4 0.0636(8) 0.0493(7) 0.1128(11) -0.0316(7) 0.0247(7) -0.0190(6)
O2 0.0365(13) 0.0324(13) 0.0435(14) -0.0061(10) 0.0242(11) -0.0069(10)
O3 0.0288(14) 0.0387(13) 0.0323(13) -0.0002(10) 0.0108(11) 0.0027(10)
O1 0.0448(15) 0.0314(13) 0.0407(14) 0.0029(10) 0.0268(12) 0.0032(11)
N2 0.0265(15) 0.0313(15) 0.0335(15) 0.0062(12) 0.0135(12) 0.0013(12)
N1 0.0297(15) 0.0315(15) 0.0355(16) -0.0015(12) 0.0131(13) -0.0027(12)
N3 0.0389(18) 0.052(2) 0.0295(17) 0.0038(14) 0.0064(14) 0.0009(15)
C13 0.0341(19) 0.0293(18) 0.0366(19) 0.0074(14) 0.0179(16) 0.0057(15)
C14 0.0349(19) 0.0294(18) 0.0305(18) 0.0024(14) 0.0146(15) -0.0020(14)
C18 0.044(2) 0.0319(19) 0.042(2) 0.0002(16) 0.0214(18) 0.0042(16)
C19 0.0345(19) 0.0304(18) 0.0312(18) 0.0045(14) 0.0158(15) -0.0002(14)
C1 0.037(2) 0.0257(16) 0.0348(19) -0.0035(14) 0.0196(16) -0.0040(14)
C2 0.038(2) 0.0315(18) 0.043(2) 0.0001(15) 0.0226(17) -0.0019(15)
C3 0.041(2) 0.0320(19) 0.049(2) -0.0016(16) 0.0191(18) 0.0036(16)
C7 0.037(2) 0.035(2) 0.046(2) -0.0012(16) 0.0228(18) -0.0095(16)
C4 0.051(2) 0.0299(19) 0.043(2) 0.0045(16) 0.0213(19) 0.0007(17)
C9 0.0255(18) 0.040(2) 0.049(2) 0.0034(17) 0.0174(17) -0.0007(15)
C5 0.046(2) 0.036(2) 0.049(2) 0.0032(16) 0.0265(19) -0.0053(17)
C6 0.040(2) 0.0282(18) 0.039(2) 0.0004(15) 0.0219(17) -0.0014(15)
C8 0.029(2) 0.044(2) 0.049(2) 0.0039(18) 0.0131(18) -0.0046(16)
C15 0.0274(18) 0.041(2) 0.049(2) -0.0005(17) 0.0168(17) 0.0017(16)
C10 0.0290(19) 0.042(2) 0.049(2) 0.0081(17) 0.0136(17) 0.0047(16)
C20 0.037(2) 0.044(2) 0.047(2) -0.0034(17) 0.0217(19) -0.0051(17)
C17 0.041(2) 0.036(2) 0.050(2) -0.0081(17) 0.0129(19) -0.0083(17)
C11 0.052(2) 0.061(3) 0.048(2) -0.002(2) 0.030(2) 0.001(2)
C12 0.034(2) 0.060(3) 0.093(3) 0.010(2) 0.026(2) 0.002(2)
C16 0.030(2) 0.052(2) 0.059(3) -0.005(2) 0.0144(19) -0.0088(18)
C22 0.088(4) 0.104(4) 0.041(2) 0.006(3) 0.034(3) 0.006(3)
C21 0.047(3) 0.115(5) 0.073(3) 0.011(3) -0.004(3) 0.012(3)
C1S 0.057(5) 0.055(4) 0.093(6) 0.000 0.036(4) 0.000
O1S 0.213(10) 0.115(6) 0.258(12) 0.000 0.044(9) 0.000
C2S 0.171(15) 0.158(8) 0.264(19) -0.065(9) 0.124(15) 0.001(9)
C3S 0.112(11) 0.112(11) 0.081(9) 0.011(8) 0.039(8) 0.029(9)
N2S 0.073(9) 0.142(13) 0.188(17) 0.062(12) 0.082(13) 0.036(9)

loop_
_atom_type_symbol
_atom_type_description
_atom_type_scat_dispersion_real
_atom_type_scat_dispersion_imag
_atom_type_scat_source
C C 0.0033 0.0016 'International Tables Vol C Tables 4.2.6.8 and 6.1.1.4'
H H 0.0000 0.0000 'International Tables Vol C Tables 4.2.6.8 and 6.1.1.4'
N N 0.0061 0.0033 'International Tables Vol C Tables 4.2.6.8 and 6.1.1.4'
O O 0.0106 0.0060 'International Tables Vol C Tables 4.2.6.8 and 6.1.1.4'
Cl Cl 0.1484 0.1585 'International Tables Vol C Tables 4.2.6.8 and 6.1.1.4'
Fe Fe 0.3463 0.8444 'International Tables Vol C Tables 4.2.6.8 and 6.1.1.4'

loop_
_geom_angle_atom_site_label_1
_geom_angle_atom_site_label_2
_geom_angle_atom_site_label_3
_geom_angle
_geom_angle_site_symmetry_1
_geom_angle_site_symmetry_3
_geom_angle_publ_flag
O2 Fe1 O1 95.34(10) . . ?
O2 Fe1 N1 167.38(10) . . ?
O1 Fe1 N1 86.03(10) . . ?
O2 Fe1 N2 88.43(10) . . ?
O1 Fe1 N2 167.41(10) . . ?
N1 Fe1 N2 87.72(10) . . ?
O2 Fe1 O3 85.68(9) . . ?
O1 Fe1 O3 86.61(9) . . ?
N1 Fe1 O3 81.87(10) . . ?
N2 Fe1 O3 81.69(9) . . ?
O2 Fe1 Cl5 98.79(7) . . ?
O1 Fe1 Cl5 99.05(8) . . ?
N1 Fe1 Cl5 93.37(8) . . ?
N2 Fe1 Cl5 92.21(8) . . ?
O3 Fe1 Cl5 172.37(7) . . ?
C14 O2 Fe1 127.6(2) . . ?
C20 O3 Fe1 121.6(2) . . ?
C1 O1 Fe1 126.2(2) . . ?
C13 N2 C10 116.8(3) . . ?
C13 N2 Fe1 121.7(2) . . ?
C10 N2 Fe1 121.5(2) . . ?
C7 N1 C8 117.0(3) . . ?
C7 N1 Fe1 122.2(2) . . ?
C8 N1 Fe1 120.7(2) . . ?
C20 N3 C22 121.0(4) . . ?
C20 N3 C21 120.8(4) . . ?
C22 N3 C21 118.1(4) . . ?
N2 C13 C19 126.8(3) . . ?
N2 C13 H13 116.6 . . ?
C19 C13 H13 116.6 . . ?
O2 C14 C19 123.3(3) . . ?
O2 C14 C15 120.5(3) . . ?
C19 C14 C15 116.2(3) . . ?
C17 C18 C19 121.2(3) . . ?
C17 C18 H18 119.4 . . ?
C19 C18 H18 119.4 . . ?
C18 C19 C14 120.1(3) . . ?
C18 C19 C13 116.9(3) . . ?
C14 C19 C13 122.9(3) . . ?
O1 C1 C2 120.7(3) . . ?
O1 C1 C6 123.0(3) . . ?
C2 C1 C6 116.3(3) . . ?
C3 C2 C1 122.7(3) . . ?
C3 C2 Cl1 118.8(3) . . ?
C1 C2 Cl1 118.5(3) . . ?
C4 C3 C2 119.2(3) . . ?
C4 C3 H3 120.4 . . ?
C2 C3 H3 120.4 . . ?
N1 C7 C6 126.4(3) . . ?
N1 C7 H7 116.8 . . ?
C6 C7 H7 116.8 . . ?
C5 C4 C3 121.2(3) . . ?
C5 C4 Cl2 120.0(3) . . ?
C3 C4 Cl2 118.9(3) . . ?
C11 C9 C10 112.0(3) . . ?
C11 C9 C8 110.7(3) . . ?
C10 C9 C8 110.9(3) . . ?
C11 C9 C12 109.8(3) . . ?
C10 C9 C12 106.7(3) . . ?
C8 C9 C12 106.6(3) . . ?
C4 C5 C6 120.2(3) . . ?
C4 C5 H5 119.9 . . ?
C6 C5 H5 119.9 . . ?
C5 C6 C1 120.5(3) . . ?
C5 C6 C7 117.7(3) . . ?
C1 C6 C7 121.8(3) . . ?
N1 C8 C9 114.5(3) . . ?
N1 C8 H8A 108.6 . . ?
C9 C8 H8A 108.6 . . ?
N1 C8 H8B 108.6 . . ?
C9 C8 H8B 108.6 . . ?
H8A C8 H8B 107.6 . . ?
C16 C15 C14 122.7(3) . . ?
C16 C15 Cl3 119.5(3) . . ?
C14 C15 Cl3 117.8(3) . . ?
N2 C10 C9 114.7(3) . . ?
N2 C10 H10A 108.6 . . ?
C9 C10 H10A 108.6 . . ?
N2 C10 H10B 108.6 . . ?
C9 C10 H10B 108.6 . . ?
H10A C10 H10B 107.6 . . ?
O3 C20 N3 125.0(3) . . ?
O3 C20 H20 117.5 . . ?
N3 C20 H20 117.5 . . ?
C18 C17 C16 120.4(3) . . ?
C18 C17 Cl4 119.6(3) . . ?
C16 C17 Cl4 120.0(3) . . ?
C9 C11 H11A 109.5 . . ?
C9 C11 H11B 109.5 . . ?
H11A C11 H11B 109.5 . . ?
C9 C11 H11C 109.5 . . ?
H11A C11 H11C 109.5 . . ?
H11B C11 H11C 109.5 . . ?
C9 C12 H12A 109.5 . . ?
C9 C12 H12B 109.5 . . ?
H12A C12 H12B 109.5 . . ?
C9 C12 H12C 109.5 . . ?
H12A C12 H12C 109.5 . . ?
H12B C12 H12C 109.5 . . ?
C15 C16 C17 119.3(3) . . ?
C15 C16 H16 120.3 . . ?
C17 C16 H16 120.3 . . ?
N3 C22 H22A 109.5 . . ?
N3 C22 H22B 109.5 . . ?
H22A C22 H22B 109.5 . . ?
N3 C22 H22C 109.5 . . ?
H22A C22 H22C 109.5 . . ?
H22B C22 H22C 109.5 . . ?
N3 C21 H21A 109.5 . . ?
N3 C21 H21B 109.5 . . ?
H21A C21 H21B 109.5 . . ?
N3 C21 H21C 109.5 . . ?
H21A C21 H21C 109.5 . . ?
H21B C21 H21C 109.5 . . ?
N2S C1S N2S 78.2(16) . 2_656 ?
N2S C1S O1S 140.9(8) . . ?
N2S C1S O1S 140.9(8) 2_656 . ?
N2S C1S C3S 114.4(13) . 2_656 ?
N2S C1S C3S 36.6(6) 2_656 2_656 ?
O1S C1S C3S 104.6(6) . 2_656 ?
C2S C2S N2S 93.0(8) 2_656 . ?
C2S C2S N2S 46.1(5) 2_656 2_656 ?
N2S C2S N2S 48.7(10) . 2_656 ?
N2S C3S H3S1 109.5 . . ?
N2S C3S H3S2 109.5 . . ?
H3S1 C3S H3S2 109.5 . . ?
N2S C3S H3S3 109.4 . . ?
H3S1 C3S H3S3 109.5 . . ?
H3S2 C3S H3S3 109.5 . . ?
C3S N2S C1S 104.3(14) . . ?
C3S N2S C2S 119.9(17) . . ?
C1S N2S C2S 135.8(14) . . ?
C3S N2S N2S 154.0(13) . 2_656 ?
C1S N2S N2S 50.9(8) . 2_656 ?
C2S N2S N2S 85.3(8) . 2_656 ?
C3S N2S C2S 155.3(14) . 2_656 ?
C1S N2S C2S 96.6(11) . 2_656 ?
C2S N2S C2S 40.9(8) . 2_656 ?
N2S N2S C2S 45.9(5) 2_656 2_656 ?

loop_
_geom_bond_atom_site_label_1
_geom_bond_atom_site_label_2
_geom_bond_distance
_geom_bond_site_symmetry_2
_geom_bond_publ_flag
Fe1 O2 1.922(2) . ?
Fe1 O1 1.930(2) . ?
Fe1 N1 2.134(3) . ?
Fe1 N2 2.139(3) . ?
Fe1 O3 2.186(2) . ?
Fe1 Cl5 2.3083(10) . ?
Cl1 C2 1.732(3) . ?
Cl2 C4 1.744(4) . ?
Cl3 C15 1.730(4) . ?
Cl4 C17 1.744(4) . ?
O2 C14 1.306(4) . ?
O3 C20 1.245(4) . ?
O1 C1 1.312(4) . ?
N2 C13 1.281(4) . ?
N2 C10 1.472(4) . ?
N1 C7 1.288(4) . ?
N1 C8 1.467(4) . ?
N3 C20 1.304(5) . ?
N3 C22 1.449(5) . ?
N3 C21 1.457(5) . ?
C13 C19 1.456(5) . ?
C13 H13 0.9300 . ?
C14 C19 1.415(5) . ?
C14 C15 1.418(5) . ?
C18 C17 1.363(5) . ?
C18 C19 1.393(5) . ?
C18 H18 0.9300 . ?
C1 C2 1.412(5) . ?
C1 C6 1.413(5) . ?
C2 C3 1.378(5) . ?
C3 C4 1.376(5) . ?
C3 H3 0.9300 . ?
C7 C6 1.447(5) . ?
C7 H7 0.9300 . ?
C4 C5 1.364(5) . ?
C9 C11 1.525(5) . ?
C9 C10 1.529(5) . ?
C9 C8 1.530(5) . ?
C9 C12 1.542(5) . ?
C5 C6 1.408(5) . ?
C5 H5 0.9300 . ?
C8 H8A 0.9700 . ?
C8 H8B 0.9700 . ?
C15 C16 1.366(5) . ?
C10 H10A 0.9700 . ?
C10 H10B 0.9700 . ?
C20 H20 0.9300 . ?
C17 C16 1.383(5) . ?
C11 H11A 0.9600 . ?
C11 H11B 0.9600 . ?
C11 H11C 0.9600 . ?
C12 H12A 0.9600 . ?
C12 H12B 0.9600 . ?
C12 H12C 0.9600 . ?
C16 H16 0.9300 . ?
C22 H22A 0.9600 . ?
C22 H22B 0.9600 . ?
C22 H22C 0.9600 . ?
C21 H21A 0.9600 . ?
C21 H21B 0.9600 . ?
C21 H21C 0.9600 . ?
C1S N2S 1.116(13) . ?
C1S N2S 1.116(13) 2_656 ?
C1S O1S 1.342(10) . ?
C1S C3S 1.712(13) 2_656 ?
C2S C2S 1.23(2) 2_656 ?
C2S N2S 1.347(12) . ?
C2S N2S 1.868(15) 2_656 ?
C3S N2S 1.052(12) . ?
C3S H3S1 0.9600 . ?
C3S H3S2 0.9600 . ?
C3S H3S3 0.9600 . ?
N2S N2S 1.41(3) 2_656 ?
